data_4074147
loop_
_publ_author_name
'C\'ampora, Juan'
'Ortiz de la Tabla, Laura'
'Palma, Pilar'
'\'Alvarez, Eleuterio'
'Lahoz, Fernando'
'Mereiter, Kurt'

_publ_section_title
;
 Synthesis and Catalytic Activity of Cationic Allyl Complexes of Nickel
 Stabilized by a Single N-Heterocyclic Carbene Ligand
;
_journal_issue 14
_journal_name_full Organometallics
_journal_page_first 3314
_journal_paper_doi 10.1021/om060439l
_journal_volume 25
_journal_year 2006
_chemical_formula_moiety 'C32 H12 B F24, C12 H20 N3 Ni'
_chemical_formula_sum 'C44 H32 B F24 N3 Ni'
_chemical_formula_weight 1128.25
_chemical_name_systematic
; 
 ? 
;
_space_group_IT_number 14
_symmetry_cell_setting monoclinic
_symmetry_space_group_name_Hall '-P 2ybc'
_symmetry_space_group_name_H-M 'P 1 21/c 1'
_atom_sites_solution_hydrogens geom
_atom_sites_solution_primary direct
_atom_sites_solution_secondary difmap
_audit_creation_method SHELXL-97
_cell_angle_alpha 90.00
_cell_angle_beta 90.556(3)
_cell_angle_gamma 90.00
_cell_formula_units_Z 4
_cell_length_a 18.194(2)
_cell_length_b 12.0772(16)
_cell_length_c 21.616(3)
_cell_measurement_reflns_used 7477
_cell_measurement_temperature 150(2)
_cell_measurement_theta_max 27.416
_cell_measurement_theta_min 4.904
_cell_volume 4749.5(11)
_computing_cell_refinement 'BRUKER SAINT+ v.3.36a (Bruker AXS, 2002)'
_computing_data_collection 'BRUKER SMART v. 5.054 (Bruker, 1998)'
_computing_data_reduction 'BRUKER SAINT+ v.3.36a (Bruker AXS, 2002)'
_computing_molecular_graphics 'XP, SHELXTL v. 6.10 (Bruker, 2000)'
_computing_publication_material 'XCIF, SHELXTL v. 6.10 (Bruker, 2000)'
_computing_structure_refinement 'SHELXL-97 (Sheldrick, 1997)'
_computing_structure_solution 'SHELXS-97 (Sheldrick, 1990)'
_diffrn_ambient_temperature 150(2)
_diffrn_detector_area_resol_mean 8.192
_diffrn_measured_fraction_theta_full 0.980
_diffrn_measured_fraction_theta_max 0.970
_diffrn_measurement_device_type 'Bruker AXS SMART 1K CCD Diffractometer'
_diffrn_measurement_method '\w rotations with narrow frames'
_diffrn_radiation_monochromator 'Silicon 111'
_diffrn_radiation_source 'Daresbury SRS Station 9.8'
_diffrn_radiation_type synchrotron
_diffrn_radiation_wavelength 0.68940
_diffrn_reflns_av_R_equivalents 0.0316
_diffrn_reflns_av_sigmaI/netI 0.0420
_diffrn_reflns_limit_h_max 24
_diffrn_reflns_limit_h_min -23
_diffrn_reflns_limit_k_max 15
_diffrn_reflns_limit_k_min -14
_diffrn_reflns_limit_l_max 18
_diffrn_reflns_limit_l_min -28
_diffrn_reflns_number 28400
_diffrn_reflns_theta_full 27.46
_diffrn_reflns_theta_max 27.46
_diffrn_reflns_theta_min 1.83
_diffrn_standards_decay_% 'no decay'
_exptl_absorpt_coefficient_mu 0.537
_exptl_absorpt_correction_T_max 0.9662
_exptl_absorpt_correction_T_min 0.8865
_exptl_absorpt_correction_type multi-scan
_exptl_absorpt_process_details
; SADABS: Area-Detector Absorption Correction. Bruker-AXS 
  within SAINT+ package, v. 6.22 (2001).
;
_exptl_crystal_colour yellow
_exptl_crystal_density_diffrn 1.578
_exptl_crystal_density_method 'not measured'
_exptl_crystal_description prism
_exptl_crystal_F_000 2264
_exptl_crystal_size_max 0.25
_exptl_crystal_size_mid 0.17
_exptl_crystal_size_min 0.07
_refine_diff_density_max 0.948
_refine_diff_density_min -0.609
_refine_diff_density_rms 0.120
_refine_ls_extinction_method none
_refine_ls_goodness_of_fit_ref 1.056
_refine_ls_hydrogen_treatment constr
_refine_ls_matrix_type full
_refine_ls_number_parameters 748
_refine_ls_number_reflns 11545
_refine_ls_number_restraints 24
_refine_ls_restrained_S_all 1.058
_refine_ls_R_factor_all 0.0661
_refine_ls_R_factor_gt 0.0563
_refine_ls_shift/su_max 0.001
_refine_ls_shift/su_mean 0.000
_refine_ls_structure_factor_coef Fsqd
_refine_ls_weighting_details 'calc w=1/[\s^2^(Fo^2^)+(0.0951P)^2^+2.9554P] where P=(Fo^2^+2Fc^2^)/3'
_refine_ls_weighting_scheme calc
_refine_ls_wR_factor_gt 0.1536
_refine_ls_wR_factor_ref 0.1629
_reflns_number_gt 9557
_reflns_number_total 11545
_reflns_threshold_expression >2sigma(I)
_cod_data_source_file om060439lsi20060519_071201.cif
_cod_data_source_block 4b
_cod_original_cell_volume 4749.7(11)
_cod_original_sg_symbol_H-M P21/c
_cod_database_code 4074147

loop_
_symmetry_equiv_pos_as_xyz
'x, y, z'
'-x, y+1/2, -z+1/2'
'-x, -y, -z'
'x, -y-1/2, z-1/2'

loop_
_atom_site_label
_atom_site_type_symbol
_atom_site_fract_x
_atom_site_fract_y
_atom_site_fract_z
_atom_site_U_iso_or_equiv
_atom_site_adp_type
_atom_site_occupancy
_atom_site_symmetry_multiplicity
_atom_site_calc_flag
_atom_site_refinement_flags
_atom_site_disorder_assembly
_atom_site_disorder_group
Ni1 Ni 0.747543(16) 0.82516(2) 0.431597(12) 0.02793(10) Uani 1 1 d . . .
N1 N 0.71714(10) 0.72672(16) 0.49354(8) 0.0278(4) Uani 1 1 d . A .
N2 N 0.79257(11) 0.64549(15) 0.34964(8) 0.0279(4) Uani 1 1 d . . .
N3 N 0.88600(11) 0.72890(17) 0.38650(8) 0.0309(4) Uani 1 1 d . . .
C1A C 0.68105(19) 0.9551(3) 0.45748(15) 0.0558(8) Uani 0.60 1 d PD A 1
H1A1 H 0.6504 0.8999 0.4395 0.067 Uiso 0.60 1 d PR A 1
H1A2 H 0.6689 0.9864 0.4964 0.067 Uiso 0.60 1 d PR A 1
C2A C 0.7413(3) 0.9888(4) 0.4281(2) 0.0459(11) Uani 0.60 1 d PD A 1
H2A H 0.7785 1.0330 0.4518 0.055 Uiso 0.60 1 d PR A 1
C3A C 0.7612(2) 0.9449(2) 0.37053(14) 0.0552(8) Uani 0.60 1 d PD A 1
H3A1 H 0.7316 0.8896 0.3514 0.066 Uiso 0.60 1 d PR A 1
H3A2 H 0.8043 0.9706 0.3507 0.066 Uiso 0.60 1 d PR A 1
C1B C 0.68105(19) 0.9551(3) 0.45748(15) 0.0558(8) Uani 0.40 1 d PD A 2
H1B1 H 0.7234 0.9502 0.4835 0.067 Uiso 0.40 1 d PR A 2
H1B2 H 0.6337 0.9610 0.4753 0.067 Uiso 0.40 1 d PR A 2
C2B C 0.6875(5) 0.9536(7) 0.3995(3) 0.057(2) Uani 0.40 1 d PD A 2
H2B H 0.6430 0.9376 0.3735 0.069 Uiso 0.40 1 d PR A 2
C3B C 0.7612(2) 0.9449(2) 0.37053(14) 0.0552(8) Uani 0.40 1 d PD A 2
H3B1 H 0.8037 0.9395 0.3959 0.066 Uiso 0.40 1 d PR A 2
H3B2 H 0.7649 0.9438 0.3269 0.066 Uiso 0.40 1 d PR A 2
C4 C 0.69206(12) 0.66450(19) 0.52663(10) 0.0280(4) Uani 1 1 d . . .
C5 C 0.65848(14) 0.5843(2) 0.56784(12) 0.0375(5) Uani 1 1 d . A .
H5A H 0.6090 0.6091 0.5786 0.056 Uiso 1 1 d R . .
H5B H 0.6884 0.5774 0.6056 0.056 Uiso 1 1 d R . .
H5C H 0.6555 0.5122 0.5471 0.056 Uiso 1 1 d R . .
C6 C 0.81203(12) 0.72836(17) 0.38822(9) 0.0253(4) Uani 1 1 d . A .
C7 C 0.91224(14) 0.6470(2) 0.34716(10) 0.0347(5) Uani 1 1 d . A .
C8 C 0.85337(15) 0.59489(19) 0.32389(10) 0.0332(5) Uani 1 1 d . A .
C9 C 0.93152(17) 0.8059(3) 0.42108(15) 0.0537(8) Uani 1 1 d . A .
H9A H 0.9004 0.8522 0.4473 0.081 Uiso 1 1 d R . .
H9B H 0.9586 0.8530 0.3923 0.081 Uiso 1 1 d R . .
H9C H 0.9664 0.7646 0.4471 0.081 Uiso 1 1 d R . .
C10 C 0.99192(18) 0.6309(4) 0.33616(16) 0.0622(9) Uani 1 1 d . . .
H10A H 0.9987 0.5720 0.3056 0.093 Uiso 1 1 d R A .
H10B H 1.0165 0.6102 0.3750 0.093 Uiso 1 1 d R . .
H10C H 1.0132 0.6999 0.3206 0.093 Uiso 1 1 d R . .
C11 C 0.8465(2) 0.5031(2) 0.27785(13) 0.0562(8) Uani 1 1 d . . .
H11A H 0.8956 0.4776 0.2662 0.084 Uiso 1 1 d R A .
H11B H 0.8203 0.5300 0.2410 0.084 Uiso 1 1 d R . .
H11C H 0.8191 0.4416 0.2961 0.084 Uiso 1 1 d R . .
C12 C 0.71688(16) 0.6173(3) 0.33528(14) 0.0485(7) Uani 1 1 d . A .
H12A H 0.6840 0.6644 0.3595 0.073 Uiso 1 1 d R . .
H12B H 0.7081 0.5395 0.3455 0.073 Uiso 1 1 d R . .
H12C H 0.7074 0.6292 0.2911 0.073 Uiso 1 1 d R . .
F1A F 0.4871(13) 0.621(2) 0.4857(10) 0.074(7) Uani 0.28 1 d PD B 1
F2A F 0.5054(17) 0.7689(13) 0.4441(15) 0.15(2) Uani 0.28 1 d PD B 1
F3A F 0.5800(6) 0.640(3) 0.4271(9) 0.113(10) Uani 0.28 1 d PD B 1
F1B F 0.4780(7) 0.6602(15) 0.4830(5) 0.084(6) Uani 0.55 1 d PD B 2
F2B F 0.5423(9) 0.7577(10) 0.4221(8) 0.106(7) Uani 0.55 1 d PD B 2
F3B F 0.5703(4) 0.5900(6) 0.4384(4) 0.0501(16) Uani 0.55 1 d PD B 2
F1C F 0.4823(14) 0.730(3) 0.4687(15) 0.105(18) Uani 0.17 1 d PD B 3
F2C F 0.561(2) 0.735(3) 0.4111(16) 0.074(10) Uani 0.17 1 d PD B 3
F3C F 0.545(2) 0.581(2) 0.4604(18) 0.110(14) Uani 0.17 1 d PD B 3
F4 F 0.52612(14) 0.3680(2) 0.26244(13) 0.0977(9) Uani 1 1 d . . .
F5 F 0.46658(14) 0.44201(19) 0.19134(10) 0.0732(6) Uani 1 1 d . . .
F6 F 0.41000(14) 0.33425(17) 0.24871(16) 0.0973(10) Uani 1 1 d . . .
F7 F 0.39970(9) 1.08695(14) 0.29491(9) 0.0516(4) Uani 1 1 d . . .
F8 F 0.34440(16) 1.19728(18) 0.35348(17) 0.1153(13) Uani 1 1 d . . .
F9 F 0.41885(16) 1.0793(3) 0.39064(11) 0.1166(13) Uani 1 1 d . . .
F10 F 0.05886(9) 0.98880(16) 0.37793(9) 0.0542(4) Uani 1 1 d . . .
F11 F 0.11260(10) 1.10443(14) 0.43734(9) 0.0559(5) Uani 1 1 d . . .
F12 F 0.09705(11) 0.93534(17) 0.46580(9) 0.0625(6) Uani 1 1 d . . .
F13 F 0.08441(11) 0.44266(15) 0.51148(7) 0.0543(5) Uani 1 1 d . . .
F14 F 0.09589(9) 0.61951(14) 0.50668(7) 0.0440(4) Uani 1 1 d . . .
F15 F 0.18704(10) 0.52007(15) 0.53454(6) 0.0460(4) Uani 1 1 d . . .
F16 F 0.08976(14) 0.34900(16) 0.25098(9) 0.0748(7) Uani 1 1 d . . .
F17 F 0.11630(9) 0.23637(12) 0.32271(7) 0.0429(4) Uani 1 1 d . . .
F18 F 0.19908(12) 0.29117(16) 0.26131(10) 0.0720(7) Uani 1 1 d . . .
F19 F 0.03659(8) 0.65068(17) 0.17701(8) 0.0519(5) Uani 1 1 d . . .
F20 F 0.06590(10) 0.67156(19) 0.08185(8) 0.0601(5) Uani 1 1 d . . .
F21 F 0.04223(9) 0.81260(16) 0.13679(10) 0.0580(5) Uani 1 1 d . . .
F22A F 0.3946(3) 0.7190(5) 0.0904(4) 0.0587(14) Uani 0.68 1 d PD C 1
F23A F 0.3597(5) 0.8857(5) 0.0880(4) 0.073(2) Uani 0.68 1 d PD C 1
F24A F 0.3138(4) 0.7682(7) 0.0266(3) 0.065(2) Uani 0.68 1 d PD C 1
F22B F 0.4038(7) 0.7594(15) 0.0997(8) 0.110(8) Uani 0.32 1 d PD C 2
F23B F 0.3396(12) 0.8926(11) 0.0766(10) 0.102(7) Uani 0.32 1 d PD C 2
F24B F 0.3241(10) 0.7463(13) 0.0290(6) 0.071(5) Uani 0.32 1 d PD C 2
C13 C 0.35176(10) 0.64851(17) 0.31964(9) 0.0211(4) Uani 1 1 d . . .
C14 C 0.37636(11) 0.56216(18) 0.28173(10) 0.0265(4) Uani 1 1 d . . .
H14 H 0.3464 0.5403 0.2476 0.032 Uiso 1 1 d R . .
C15 C 0.44243(12) 0.5071(2) 0.29164(12) 0.0336(5) Uani 1 1 d . . .
C16 C 0.48788(12) 0.5378(2) 0.33972(12) 0.0374(5) Uani 1 1 d . . .
H16 H 0.5334 0.5012 0.3467 0.045 Uiso 1 1 d R . .
C17 C 0.46552(12) 0.6235(2) 0.37775(11) 0.0339(5) Uani 1 1 d . B .
C18 C 0.39820(11) 0.67738(19) 0.36859(10) 0.0271(4) Uani 1 1 d . . .
H18 H 0.3840 0.7345 0.3962 0.033 Uiso 1 1 d R . .
C19 C 0.46096(15) 0.4115(2) 0.24917(16) 0.0496(7) Uani 1 1 d . . .
C20 C 0.51246(15) 0.6590(3) 0.43069(15) 0.0492(7) Uani 1 1 d D . .
C21 C 0.25965(10) 0.82274(15) 0.34090(8) 0.0190(4) Uani 1 1 d . . .
C22 C 0.19466(10) 0.85943(16) 0.36809(9) 0.0204(4) Uani 1 1 d . . .
H22 H 0.1548 0.8091 0.3718 0.025 Uiso 1 1 d R . .
C23 C 0.18613(11) 0.96716(18) 0.38998(9) 0.0241(4) Uani 1 1 d . . .
C24 C 0.24164(13) 1.04452(18) 0.38451(10) 0.0296(4) Uani 1 1 d . . .
H24 H 0.2359 1.1179 0.3996 0.036 Uiso 1 1 d R . .
C25 C 0.30591(13) 1.01125(19) 0.35625(10) 0.0303(5) Uani 1 1 d . . .
C26 C 0.31479(11) 0.90298(18) 0.33513(9) 0.0256(4) Uani 1 1 d . . .
H26 H 0.3598 0.8829 0.3162 0.031 Uiso 1 1 d R . .
C27 C 0.11450(13) 0.9994(2) 0.41810(11) 0.0335(5) Uani 1 1 d . . .
C28 C 0.36722(17) 1.0935(2) 0.34922(14) 0.0470(7) Uani 1 1 d . . .
C29 C 0.21646(9) 0.60396(15) 0.34237(8) 0.0171(3) Uani 1 1 d . . .
C30 C 0.19675(10) 0.50934(15) 0.30837(8) 0.0190(3) Uani 1 1 d . . .
H30 H 0.2103 0.5055 0.2661 0.023 Uiso 1 1 d R . .
C31 C 0.15832(10) 0.42072(16) 0.33361(9) 0.0206(4) Uani 1 1 d . . .
C32 C 0.13542(11) 0.42332(16) 0.39448(9) 0.0215(4) Uani 1 1 d . . .
H32 H 0.1082 0.3640 0.4118 0.026 Uiso 1 1 d R . .
C33 C 0.15379(10) 0.51563(16) 0.42920(8) 0.0205(4) Uani 1 1 d . . .
C34 C 0.19424(10) 0.60325(16) 0.40416(8) 0.0189(3) Uani 1 1 d . . .
H34 H 0.2070 0.6641 0.4299 0.023 Uiso 1 1 d R . .
C35 C 0.14084(14) 0.32459(18) 0.29248(11) 0.0311(5) Uani 1 1 d . . .
C36 C 0.13001(13) 0.52381(19) 0.49517(9) 0.0300(4) Uani 1 1 d . . .
C37 C 0.24752(10) 0.71405(15) 0.23781(8) 0.0182(3) Uani 1 1 d . . .
C38 C 0.17445(10) 0.70671(16) 0.21795(8) 0.0196(4) Uani 1 1 d . . .
H38 H 0.1375 0.6910 0.2474 0.023 Uiso 1 1 d R . .
C39 C 0.15425(11) 0.72173(17) 0.15635(9) 0.0227(4) Uani 1 1 d . . .
C40 C 0.20649(12) 0.74607(18) 0.11210(9) 0.0255(4) Uani 1 1 d . . .
H40 H 0.1927 0.7558 0.0699 0.031 Uiso 1 1 d R . .
C41 C 0.27880(11) 0.75574(18) 0.13073(9) 0.0248(4) Uani 1 1 d . C .
C42 C 0.29909(11) 0.74027(17) 0.19238(9) 0.0218(4) Uani 1 1 d . . .
H42 H 0.3493 0.7477 0.2040 0.026 Uiso 1 1 d R . .
C43 C 0.07505(13) 0.7128(2) 0.13817(10) 0.0333(5) Uani 1 1 d . . .
C44 C 0.33659(13) 0.7836(2) 0.08439(10) 0.0347(5) Uani 1 1 d D . .
B1 B 0.26875(11) 0.69899(17) 0.31102(9) 0.0174(4) Uani 1 1 d . . .

loop_
_atom_site_aniso_label
_atom_site_aniso_U_11
_atom_site_aniso_U_22
_atom_site_aniso_U_33
_atom_site_aniso_U_23
_atom_site_aniso_U_13
_atom_site_aniso_U_12
Ni1 0.04125(18) 0.02402(17) 0.01863(15) 0.00512(10) 0.00600(11) 0.00109(10)
N1 0.0310(9) 0.0312(10) 0.0213(8) 0.0045(7) 0.0030(7) 0.0018(7)
N2 0.0434(10) 0.0200(9) 0.0202(8) 0.0047(7) 0.0001(7) -0.0065(7)
N3 0.0368(10) 0.0358(11) 0.0201(8) 0.0016(7) 0.0006(7) -0.0038(8)
C1A 0.073(2) 0.0445(17) 0.0497(17) 0.0136(13) 0.0180(15) 0.0266(15)
C2A 0.074(3) 0.027(2) 0.037(2) 0.0077(17) 0.005(2) 0.0099(19)
C3A 0.095(2) 0.0323(14) 0.0393(15) 0.0182(12) 0.0227(15) 0.0068(14)
C1B 0.073(2) 0.0445(17) 0.0497(17) 0.0136(13) 0.0180(15) 0.0266(15)
C2B 0.098(6) 0.038(4) 0.036(4) 0.017(3) 0.000(4) 0.024(4)
C3B 0.095(2) 0.0323(14) 0.0393(15) 0.0182(12) 0.0227(15) 0.0068(14)
C4 0.0292(10) 0.0292(11) 0.0256(10) 0.0050(8) -0.0001(8) 0.0033(8)
C5 0.0377(12) 0.0387(14) 0.0361(12) 0.0170(10) 0.0038(10) -0.0020(10)
C6 0.0377(11) 0.0211(10) 0.0172(9) 0.0046(7) 0.0026(8) -0.0043(8)
C7 0.0449(13) 0.0391(13) 0.0200(10) 0.0088(9) 0.0046(9) 0.0108(10)
C8 0.0611(15) 0.0212(11) 0.0172(9) 0.0054(8) 0.0024(9) 0.0068(9)
C9 0.0487(15) 0.066(2) 0.0459(16) -0.0106(14) -0.0050(13) -0.0197(14)
C10 0.0517(17) 0.091(3) 0.0446(17) 0.0102(17) 0.0063(13) 0.0287(17)
C11 0.107(3) 0.0295(14) 0.0326(14) -0.0047(11) -0.0011(15) 0.0096(15)
C12 0.0519(15) 0.0493(17) 0.0443(15) -0.0026(12) -0.0029(12) -0.0235(13)
F1A 0.060(15) 0.124(14) 0.038(7) 0.021(8) -0.009(6) -0.014(10)
F2A 0.17(3) 0.143(19) 0.14(3) 0.048(19) -0.12(3) -0.09(2)
F3A 0.019(4) 0.23(3) 0.084(10) -0.007(15) -0.017(5) -0.019(11)
F1B 0.038(3) 0.179(17) 0.034(5) -0.036(7) -0.006(3) 0.020(8)
F2B 0.136(13) 0.059(4) 0.120(11) 0.016(5) -0.094(11) -0.039(6)
F3B 0.032(4) 0.071(4) 0.047(4) -0.001(3) -0.016(2) 0.015(3)
F1C 0.051(11) 0.19(5) 0.07(2) -0.03(3) -0.044(13) 0.00(2)
F2C 0.061(12) 0.09(2) 0.069(12) 0.004(13) 0.005(11) -0.048(14)
F3C 0.11(3) 0.14(2) 0.08(2) 0.053(18) -0.061(18) -0.001(19)
F4 0.0884(16) 0.112(2) 0.0928(18) -0.0235(16) -0.0020(14) 0.0748(16)
F5 0.0971(16) 0.0643(14) 0.0585(12) -0.0214(10) 0.0162(11) 0.0055(11)
F6 0.0944(17) 0.0386(12) 0.160(3) -0.0332(13) 0.0693(18) -0.0150(10)
F7 0.0545(9) 0.0422(9) 0.0585(10) -0.0011(8) 0.0221(8) -0.0174(7)
F8 0.118(2) 0.0300(11) 0.200(3) -0.0387(15) 0.100(2) -0.0327(11)
F9 0.1082(19) 0.175(3) 0.0659(14) 0.0136(16) -0.0248(14) -0.111(2)
F10 0.0353(8) 0.0652(12) 0.0621(11) -0.0067(9) -0.0008(7) 0.0135(7)
F11 0.0639(11) 0.0375(9) 0.0668(11) -0.0180(8) 0.0275(9) 0.0086(7)
F12 0.0708(11) 0.0647(12) 0.0528(10) 0.0269(9) 0.0392(9) 0.0242(9)
F13 0.0840(12) 0.0535(10) 0.0259(7) -0.0013(7) 0.0243(8) -0.0299(9)
F14 0.0614(10) 0.0452(9) 0.0258(7) -0.0048(6) 0.0166(6) 0.0117(7)
F15 0.0650(10) 0.0576(10) 0.0153(6) 0.0023(6) -0.0078(6) 0.0046(8)
F16 0.1263(19) 0.0415(10) 0.0556(11) -0.0113(8) -0.0527(12) -0.0105(11)
F17 0.0640(10) 0.0224(7) 0.0424(8) -0.0054(6) 0.0111(7) -0.0163(6)
F18 0.0828(13) 0.0508(11) 0.0833(14) -0.0471(11) 0.0530(11) -0.0297(10)
F19 0.0340(7) 0.0812(13) 0.0405(9) 0.0228(8) -0.0090(6) -0.0239(8)
F20 0.0463(9) 0.1030(16) 0.0306(8) -0.0140(9) -0.0124(7) -0.0188(9)
F21 0.0348(8) 0.0605(11) 0.0786(13) 0.0111(9) -0.0121(8) 0.0106(7)
F22A 0.042(3) 0.080(2) 0.054(3) 0.0228(18) 0.029(2) 0.0177(19)
F23A 0.094(5) 0.056(3) 0.071(3) -0.020(3) 0.054(3) -0.046(3)
F24A 0.0476(19) 0.132(6) 0.015(2) 0.014(2) 0.0064(14) -0.008(3)
F22B 0.032(4) 0.25(2) 0.047(6) 0.068(11) 0.007(4) -0.004(9)
F23B 0.109(13) 0.060(7) 0.139(14) 0.041(7) 0.090(11) -0.001(6)
F24B 0.105(12) 0.071(6) 0.038(7) -0.030(5) 0.043(6) -0.048(7)
C13 0.0211(8) 0.0218(9) 0.0203(9) 0.0043(7) 0.0021(7) -0.0025(7)
C14 0.0267(9) 0.0263(10) 0.0267(10) 0.0033(8) 0.0048(8) -0.0005(7)
C15 0.0296(10) 0.0316(12) 0.0397(13) 0.0071(10) 0.0122(9) 0.0051(8)
C16 0.0217(9) 0.0458(14) 0.0449(14) 0.0141(11) 0.0062(9) 0.0069(9)
C17 0.0226(9) 0.0471(14) 0.0320(12) 0.0116(10) -0.0026(8) -0.0037(9)
C18 0.0242(9) 0.0339(12) 0.0232(10) 0.0042(8) -0.0004(8) -0.0029(8)
C19 0.0391(13) 0.0395(15) 0.071(2) -0.0028(13) 0.0245(13) 0.0097(11)
C20 0.0303(12) 0.070(2) 0.0468(17) 0.0034(15) -0.0125(11) 0.0000(13)
C21 0.0262(9) 0.0174(9) 0.0135(8) -0.0004(6) -0.0008(7) -0.0015(6)
C22 0.0248(9) 0.0205(9) 0.0160(8) 0.0015(7) -0.0003(7) -0.0007(7)
C23 0.0325(10) 0.0242(10) 0.0157(8) 0.0002(7) 0.0027(7) 0.0036(7)
C24 0.0429(12) 0.0219(10) 0.0241(10) -0.0062(8) 0.0042(9) -0.0029(8)
C25 0.0386(11) 0.0259(11) 0.0265(10) -0.0051(8) 0.0076(9) -0.0112(8)
C26 0.0298(10) 0.0247(10) 0.0222(9) -0.0039(8) 0.0058(7) -0.0059(7)
C27 0.0418(12) 0.0277(12) 0.0311(11) 0.0012(9) 0.0107(9) 0.0071(9)
C28 0.0564(16) 0.0338(14) 0.0511(16) -0.0158(12) 0.0203(13) -0.0211(11)
C29 0.0193(8) 0.0175(8) 0.0145(8) -0.0003(6) -0.0007(6) 0.0013(6)
C30 0.0250(8) 0.0185(9) 0.0137(8) -0.0012(6) 0.0030(6) 0.0002(6)
C31 0.0247(9) 0.0186(9) 0.0187(9) -0.0028(7) 0.0008(7) -0.0016(7)
C32 0.0266(9) 0.0193(9) 0.0187(9) 0.0021(7) 0.0036(7) -0.0018(7)
C33 0.0267(9) 0.0218(9) 0.0130(8) 0.0022(7) 0.0008(7) 0.0011(7)
C34 0.0244(8) 0.0181(9) 0.0142(8) -0.0012(6) -0.0014(6) 0.0010(6)
C35 0.0456(12) 0.0224(11) 0.0256(11) -0.0064(8) 0.0058(9) -0.0096(8)
C36 0.0441(12) 0.0304(11) 0.0156(9) 0.0010(8) 0.0053(8) -0.0039(9)
C37 0.0234(8) 0.0153(9) 0.0160(8) -0.0013(6) 0.0007(6) -0.0010(6)
C38 0.0231(8) 0.0205(9) 0.0151(8) 0.0013(7) 0.0014(6) -0.0010(7)
C39 0.0272(9) 0.0225(10) 0.0185(9) 0.0006(7) -0.0026(7) -0.0011(7)
C40 0.0347(10) 0.0271(11) 0.0146(9) 0.0033(7) 0.0006(7) -0.0022(8)
C41 0.0312(10) 0.0261(10) 0.0172(9) 0.0023(7) 0.0055(7) -0.0024(8)
C42 0.0247(9) 0.0239(10) 0.0168(9) 0.0016(7) 0.0019(7) -0.0029(7)
C43 0.0314(11) 0.0457(14) 0.0225(10) 0.0059(9) -0.0055(8) -0.0065(9)
C44 0.0385(12) 0.0449(14) 0.0208(10) 0.0043(9) 0.0077(9) -0.0066(10)
B1 0.0207(9) 0.0164(9) 0.0151(9) -0.0008(7) 0.0012(7) -0.0007(7)

loop_
_atom_type_symbol
_atom_type_description
_atom_type_scat_dispersion_real
_atom_type_scat_dispersion_imag
_atom_type_scat_source
C C -0.0020 0.0015 'International Tables Vol C Tables 4.2.6.8 and 6.1.1.4'
H H 0.0000 0.0000 'International Tables Vol C Tables 4.2.6.8 and 6.1.1.4'
B B -0.0010 0.0006 'International Tables Vol C Tables 4.2.6.8 and 6.1.1.4'
N N -0.0030 0.0031 'International Tables Vol C Tables 4.2.6.8 and 6.1.1.4'
F F -0.0052 0.0097 'International Tables Vol C Tables 4.2.6.8 and 6.1.1.4'
Ni Ni 0.2325 1.0583 'International Tables Vol C Tables 4.2.6.8 and 6.1.1.4'

loop_
_geom_angle_atom_site_label_1
_geom_angle_atom_site_label_2
_geom_angle_atom_site_label_3
_geom_angle
N1 Ni1 C6 98.58(8)
N1 Ni1 C3A 168.45(12)
C6 Ni1 C3A 92.20(11)
N1 Ni1 C2A 129.90(14)
C6 Ni1 C2A 128.89(15)
C3A Ni1 C2A 41.56(16)
N1 Ni1 C2B 124.7(2)
C6 Ni1 C2B 129.5(2)
C3A Ni1 C2B 43.8(3)
C2A Ni1 C2B 35.8(3)
N1 Ni1 C1A 96.36(11)
C6 Ni1 C1A 164.64(10)
C3A Ni1 C1A 72.65(13)
C2A Ni1 C1A 38.49(17)
C2B Ni1 C1A 35.9(2)
N1 Ni1 H1A1 87.6
C6 Ni1 H1A1 150.4
C3A Ni1 H1A1 81.0
C2A Ni1 H1A1 60.0
C2B Ni1 H1A1 37.2
C1A Ni1 H1A1 27.0
N1 Ni1 H3A1 149.0
C6 Ni1 H3A1 83.8
C3A Ni1 H3A1 28.2
C2A Ni1 H3A1 63.5
C2B Ni1 H3A1 45.7
C1A Ni1 H3A1 81.5
H1A1 Ni1 H3A1 76.6
N1 Ni1 H1B1 90.6
C6 Ni1 H1B1 155.1
C3A Ni1 H1B1 81.2
C2A Ni1 H1B1 39.6
C2B Ni1 H1B1 58.2
C1A Ni1 H1B1 27.3
H1A1 Ni1 H1B1 52.4
H3A1 Ni1 H1B1 100.0
N1 Ni1 H3B1 156.8
C6 Ni1 H3B1 84.8
C3A Ni1 H3B1 28.2
C2A Ni1 H3B1 44.4
C2B Ni1 H3B1 65.8
C1A Ni1 H3B1 82.8
H1A1 Ni1 H3B1 100.8
H3A1 Ni1 H3B1 54.0
H1B1 Ni1 H3B1 78.0
C4 N1 Ni1 172.08(19)
C6 N2 C8 111.73(19)
C6 N2 C12 123.4(2)
C8 N2 C12 124.8(2)
C6 N3 C7 111.24(19)
C6 N3 C9 123.7(2)
C7 N3 C9 125.0(2)
C2A C1A Ni1 67.4(2)
C2A C1A H1A1 120.0
Ni1 C1A H1A1 72.4
C2A C1A H1A2 120.0
Ni1 C1A H1A2 133.2
H1A1 C1A H1A2 120.0
C2A C1A H1B1 68.6
Ni1 C1A H1B1 68.8
H1A1 C1A H1B1 131.8
H1A2 C1A H1B1 72.3
C2A C1A H1B2 157.2
Ni1 C1A H1B2 134.7
H1A1 C1A H1B2 71.7
H1A2 C1A H1B2 52.5
H1B1 C1A H1B2 119.9
C1A C2A C3A 121.8(5)
C1A C2A Ni1 74.1(2)
C3A C2A Ni1 69.0(2)
C1A C2A H2A 118.4
C3A C2A H2A 118.4
Ni1 C2A H2A 118.4
C3A C2A H1B1 137.3
Ni1 C2A H1B1 68.3
H2A C2A H1B1 84.1
C1A C2A H3B1 138.3
Ni1 C2A H3B1 64.4
H2A C2A H3B1 86.2
H1B1 C2A H3B1 118.9
C2A C3A Ni1 69.4(2)
C2A C3A H3A1 120.1
Ni1 C3A H3A1 72.6
C2A C3A H3A2 119.9
Ni1 C3A H3A2 130.6
H3A1 C3A H3A2 120.0
C2A C3A H3B1 74.3
Ni1 C3A H3B1 70.7
H3A1 C3A H3B1 131.3
H3A2 C3A H3B1 67.0
C2A C3A H3B2 155.6
Ni1 C3A H3B2 131.8
H3A1 C3A H3B2 66.6
H3A2 C3A H3B2 59.1
H3B1 C3A H3B2 120.7
Ni1 C2B H1A1 70.4
Ni1 C2B H3A1 63.8
H1A1 C2B H3A1 119.2
Ni1 C2B H2B 118.6
H1A1 C2B H2B 81.5
H3A1 C2B H2B 87.0
N1 C4 C5 178.5(2)
C4 C5 H5A 109.5
C4 C5 H5B 109.5
H5A C5 H5B 109.5
C4 C5 H5C 109.5
H5A C5 H5C 109.5
H5B C5 H5C 109.5
N3 C6 N2 104.07(19)
N3 C6 Ni1 129.03(16)
N2 C6 Ni1 126.84(17)
C8 C7 N3 106.6(2)
C8 C7 C10 131.2(3)
N3 C7 C10 122.2(3)
C7 C8 N2 106.3(2)
C7 C8 C11 131.4(3)
N2 C8 C11 122.2(3)
N3 C9 H9A 109.5
N3 C9 H9B 109.4
H9A C9 H9B 109.5
N3 C9 H9C 109.5
H9A C9 H9C 109.5
H9B C9 H9C 109.5
C7 C10 H10A 109.4
C7 C10 H10B 109.5
H10A C10 H10B 109.5
C7 C10 H10C 109.5
H10A C10 H10C 109.5
H10B C10 H10C 109.5
C8 C11 H11A 109.5
C8 C11 H11B 109.4
H11A C11 H11B 109.5
C8 C11 H11C 109.4
H11A C11 H11C 109.5
H11B C11 H11C 109.5
N2 C12 H12A 109.5
N2 C12 H12B 109.5
H12A C12 H12B 109.5
N2 C12 H12C 109.5
H12A C12 H12C 109.5
H12B C12 H12C 109.5
C18 C13 C14 115.82(19)
C18 C13 B1 123.06(18)
C14 C13 B1 120.65(17)
C15 C14 C13 123.1(2)
C15 C14 H14 118.4
C13 C14 H14 118.4
C16 C15 C14 120.1(2)
C16 C15 C19 121.9(2)
C14 C15 C19 118.0(2)
C15 C16 C17 118.2(2)
C15 C16 H16 120.9
C17 C16 H16 120.9
C16 C17 C18 121.7(2)
C16 C17 C20 120.2(2)
C18 C17 C20 118.1(2)
C13 C18 C17 121.0(2)
C13 C18 H18 119.5
C17 C18 H18 119.5
F5 C19 F6 104.7(3)
F5 C19 F4 103.9(2)
F6 C19 F4 110.5(3)
F5 C19 C15 112.6(2)
F6 C19 C15 112.6(2)
F4 C19 C15 112.0(3)
F3A C20 F3C 56.8(14)
F3A C20 F1B 122.6(10)
F3C C20 F1B 78.1(19)
F3A C20 F1C 125.0(15)
F3C C20 F1C 111.1(19)
F3A C20 F2B 75.6(15)
F3C C20 F2B 123.1(16)
F1B C20 F2B 108.3(10)
F1C C20 F2B 71(2)
F3A C20 F2C 56.9(19)
F3C C20 F2C 111(2)
F1B C20 F2C 126.4(17)
F1C C20 F2C 92(2)
F1B C20 F3B 106.4(7)
F1C C20 F3B 131.1(13)
F2B C20 F3B 104.6(7)
F2C C20 F3B 86.7(19)
F3A C20 F1A 109.5(14)
F3C C20 F1A 58(2)
F1C C20 F1A 62(2)
F2B C20 F1A 124.8(16)
F2C C20 F1A 137(2)
F3B C20 F1A 87.4(11)
F3A C20 F2A 106.5(14)
F3C C20 F2A 131(2)
F1B C20 F2A 76.0(16)
F2C C20 F2A 58(2)
F3B C20 F2A 130.4(12)
F1A C20 F2A 96.3(16)
F3A C20 C17 117.2(9)
F3C C20 C17 115.6(14)
F1B C20 C17 113.3(6)
F1C C20 C17 115.5(11)
F2B C20 C17 112.7(7)
F2C C20 C17 109.2(17)
F3B C20 C17 111.0(4)
F1A C20 C17 112.3(13)
F2A C20 C17 112.9(12)
C22 C21 C26 115.31(18)
C22 C21 B1 122.99(17)
C26 C21 B1 121.39(17)
C23 C22 C21 122.43(18)
C23 C22 H22 118.8
C21 C22 H22 118.8
C24 C23 C22 121.22(19)
C24 C23 C27 120.0(2)
C22 C23 C27 118.8(2)
C23 C24 C25 117.6(2)
C23 C24 H24 121.2
C25 C24 H24 121.2
C24 C25 C26 121.2(2)
C24 C25 C28 119.0(2)
C26 C25 C28 119.9(2)
C25 C26 C21 122.26(19)
C25 C26 H26 118.9
C21 C26 H26 118.9
F12 C27 F10 105.3(2)
F12 C27 F11 107.7(2)
F10 C27 F11 105.8(2)
F12 C27 C23 112.28(19)
F10 C27 C23 111.69(19)
F11 C27 C23 113.5(2)
F9 C28 F7 106.1(3)
F9 C28 F8 107.5(3)
F7 C28 F8 105.1(3)
F9 C28 C25 112.0(3)
F7 C28 C25 112.9(2)
F8 C28 C25 112.7(3)
C34 C29 C30 114.85(17)
C34 C29 B1 124.91(16)
C30 C29 B1 119.97(16)
C31 C30 C29 123.19(17)
C31 C30 H30 118.4
C29 C30 H30 118.4
C32 C31 C30 120.79(17)
C32 C31 C35 121.24(18)
C30 C31 C35 117.95(17)
C33 C32 C31 117.42(18)
C33 C32 H32 121.3
C31 C32 H32 121.3
C32 C33 C34 121.63(17)
C32 C33 C36 119.96(18)
C34 C33 C36 118.42(18)
C29 C34 C33 122.09(17)
C29 C34 H34 119.0
C33 C34 H34 119.0
F16 C35 F18 106.5(2)
F16 C35 F17 106.0(2)
F18 C35 F17 106.3(2)
F16 C35 C31 112.1(2)
F18 C35 C31 111.88(19)
F17 C35 C31 113.63(18)
F13 C36 F15 106.74(19)
F13 C36 F14 107.2(2)
F15 C36 F14 105.66(18)
F13 C36 C33 112.92(18)
F15 C36 C33 112.00(19)
F14 C36 C33 111.92(18)
C38 C37 C42 116.17(17)
C38 C37 B1 120.38(16)
C42 C37 B1 123.37(16)
C39 C38 C37 121.91(18)
C39 C38 H38 119.0
C37 C38 H38 119.0
C40 C39 C38 120.79(18)
C40 C39 C43 119.99(18)
C38 C39 C43 119.21(19)
C41 C40 C39 118.40(18)
C41 C40 H40 120.8
C39 C40 H40 120.8
C40 C41 C42 120.81(19)
C40 C41 C44 119.89(19)
C42 C41 C44 119.29(19)
C41 C42 C37 121.89(18)
C41 C42 H42 119.0
C37 C42 H42 119.1
F20 C43 F19 107.8(2)
F20 C43 F21 105.4(2)
F19 C43 F21 106.5(2)
F20 C43 C39 112.4(2)
F19 C43 C39 112.75(18)
F21 C43 C39 111.6(2)
F22B C44 F24B 108.3(11)
F22B C44 F23A 84.0(10)
F24B C44 F23A 115.9(8)
F24B C44 F22A 91.1(9)
F23A C44 F22A 107.3(5)
F22B C44 F24A 119.6(9)
F23A C44 F24A 106.6(5)
F22A C44 F24A 104.6(5)
F22B C44 F23B 102.5(12)
F24B C44 F23B 103.5(12)
F22A C44 F23B 124.4(10)
F24A C44 F23B 91.9(11)
F22B C44 C41 116.4(8)
F24B C44 C41 115.0(8)
F23A C44 C41 113.6(4)
F22A C44 C41 111.6(4)
F24A C44 C41 112.6(4)
F23B C44 C41 109.7(9)
C37 B1 C21 104.85(15)
C37 B1 C13 111.11(15)
C21 B1 C13 113.06(15)
C37 B1 C29 110.17(14)
C21 B1 C29 114.48(15)
C13 B1 C29 103.32(15)

loop_
_geom_bond_atom_site_label_1
_geom_bond_atom_site_label_2
_geom_bond_distance
Ni1 N1 1.8780(19)
Ni1 C6 1.909(2)
Ni1 C3A 1.975(3)
Ni1 C2A 1.981(5)
Ni1 C2B 2.016(7)
Ni1 C1A 2.063(3)
Ni1 H1A1 1.9934
Ni1 H3A1 1.9189
Ni1 H1B1 1.9338
Ni1 H3B1 1.8879
N1 C4 1.136(3)
N2 C6 1.348(3)
N2 C8 1.385(3)
N2 C12 1.449(3)
N3 C6 1.347(3)
N3 C7 1.392(3)
N3 C9 1.448(3)
C1A C2A 1.335(6)
C1A H1A1 0.9500
C1A H1A2 0.9500
C1A H1B1 0.9511
C1A H1B2 0.9498
C2A C3A 1.403(5)
C2A H2A 1.0000
C3A H3A1 0.9500
C3A H3A2 0.9500
C3A H3B1 0.9464
C3A H3B2 0.9473
C2B H1A1 1.2783
C2B H2B 1.0000
C4 C5 1.455(3)
C5 H5A 0.9800
C5 H5B 0.9800
C5 H5C 0.9800
C7 C8 1.337(4)
C7 C10 1.484(4)
C8 C11 1.494(4)
C9 H9A 0.9800
C9 H9B 0.9800
C9 H9C 0.9800
C10 H10A 0.9800
C10 H10B 0.9800
C10 H10C 0.9800
C11 H11A 0.9800
C11 H11B 0.9800
C11 H11C 0.9800
C12 H12A 0.9800
C12 H12B 0.9800
C12 H12C 0.9800
F1A C20 1.359(15)
F2A C20 1.364(17)
F3A C20 1.252(12)
F1B C20 1.298(9)
F2B C20 1.324(11)
F3B C20 1.351(6)
F1C C20 1.314(18)
F2C C20 1.344(16)
F3C C20 1.279(16)
F4 C19 1.325(3)
F5 C19 1.308(4)
F6 C19 1.315(4)
F7 C28 1.322(3)
F8 C28 1.324(4)
F9 C28 1.303(4)
F10 C27 1.334(3)
F11 C27 1.335(3)
F12 C27 1.330(3)
F13 C36 1.334(3)
F14 C36 1.336(3)
F15 C36 1.336(3)
F16 C35 1.319(3)
F17 C35 1.329(3)
F18 C35 1.324(3)
F19 C43 1.330(3)
F20 C43 1.324(3)
F21 C43 1.345(3)
F22A C44 1.318(6)
F23A C44 1.304(6)
F24A C44 1.326(6)
F22B C44 1.297(12)
F23B C44 1.328(13)
F24B C44 1.298(11)
C13 C18 1.392(3)
C13 C14 1.402(3)
C13 B1 1.638(3)
C14 C15 1.389(3)
C14 H14 0.9500
C15 C16 1.373(4)
C15 C19 1.515(4)
C16 C17 1.385(4)
C16 H16 0.9500
C17 C18 1.400(3)
C17 C20 1.485(4)
C18 H18 0.9500
C21 C22 1.398(3)
C21 C26 1.401(3)
C21 B1 1.637(3)
C22 C23 1.394(3)
C22 H22 0.9500
C23 C24 1.382(3)
C23 C27 1.495(3)
C24 C25 1.384(3)
C24 H24 0.9500
C25 C26 1.395(3)
C25 C28 1.502(3)
C26 H26 0.9500
C29 C34 1.399(2)
C29 C30 1.403(3)
C29 B1 1.641(3)
C30 C31 1.393(3)
C30 H30 0.9500
C31 C32 1.384(3)
C31 C35 1.495(3)
C32 C33 1.383(3)
C32 H32 0.9500
C33 C34 1.401(3)
C33 C36 1.498(3)
C34 H34 0.9500
C37 C38 1.396(3)
C37 C42 1.401(3)
C37 B1 1.636(3)
C38 C39 1.390(3)
C38 H38 0.9500
C39 C40 1.386(3)
C39 C43 1.494(3)
C40 C41 1.377(3)
C40 H40 0.9500
C41 C42 1.392(3)
C41 C44 1.498(3)
C42 H42 0.9500

loop_
_geom_torsion_atom_site_label_1
_geom_torsion_atom_site_label_2
_geom_torsion_atom_site_label_3
_geom_torsion_atom_site_label_4
_geom_torsion
N1 Ni1 C1A C2A 153.7(3)
C6 Ni1 C1A C2A -39.6(6)
C3A Ni1 C1A C2A -29.9(3)
C2B Ni1 C1A C2A -60.9(5)
Ni1 C1A C2A C3A 52.0(3)
N1 Ni1 C2A C1A -35.0(4)
C6 Ni1 C2A C1A 167.48(19)
C3A Ni1 C2A C1A 134.2(4)
C2B Ni1 C2A C1A 61.3(4)
N1 Ni1 C2A C3A -169.1(2)
C6 Ni1 C2A C3A 33.3(4)
C2B Ni1 C2A C3A -72.8(4)
C1A Ni1 C2A C3A -134.2(4)
C1A C2A C3A Ni1 -54.3(4)
N1 Ni1 C3A C2A 46.3(8)
C6 Ni1 C3A C2A -154.7(3)
C2B Ni1 C3A C2A 53.8(4)
C1A Ni1 C3A C2A 27.9(3)
C7 N3 C6 N2 0.0(2)
C9 N3 C6 N2 179.6(2)
C7 N3 C6 Ni1 -177.44(16)
C9 N3 C6 Ni1 2.1(3)
C8 N2 C6 N3 -0.2(2)
C12 N2 C6 N3 -177.6(2)
C8 N2 C6 Ni1 177.32(15)
C12 N2 C6 Ni1 0.0(3)
N1 Ni1 C6 N3 -107.43(19)
C3A Ni1 C6 N3 76.7(2)
C2A Ni1 C6 N3 55.3(3)
C2B Ni1 C6 N3 102.0(4)
C1A Ni1 C6 N3 85.9(5)
N1 Ni1 C6 N2 75.67(19)
C3A Ni1 C6 N2 -100.2(2)
C2A Ni1 C6 N2 -121.6(3)
C2B Ni1 C6 N2 -74.9(4)
C1A Ni1 C6 N2 -91.0(5)
C6 N3 C7 C8 0.2(3)
C9 N3 C7 C8 -179.4(2)
C6 N3 C7 C10 179.0(2)
C9 N3 C7 C10 -0.5(4)
N3 C7 C8 N2 -0.3(2)
C10 C7 C8 N2 -179.0(3)
N3 C7 C8 C11 177.6(2)
C10 C7 C8 C11 -1.1(5)
C6 N2 C8 C7 0.3(2)
C12 N2 C8 C7 177.6(2)
C6 N2 C8 C11 -177.8(2)
C12 N2 C8 C11 -0.5(3)
C18 C13 C14 C15 0.4(3)
B1 C13 C14 C15 -171.90(19)
C13 C14 C15 C16 -1.3(3)
C13 C14 C15 C19 177.1(2)
C14 C15 C16 C17 0.6(3)
C19 C15 C16 C17 -177.6(2)
C15 C16 C17 C18 0.8(4)
C15 C16 C17 C20 179.5(2)
C14 C13 C18 C17 1.0(3)
B1 C13 C18 C17 173.12(19)
C16 C17 C18 C13 -1.6(3)
C20 C17 C18 C13 179.6(2)
C16 C15 C19 F5 -120.0(3)
C14 C15 C19 F5 61.7(3)
C16 C15 C19 F6 121.9(3)
C14 C15 C19 F6 -56.5(4)
C16 C15 C19 F4 -3.4(4)
C14 C15 C19 F4 178.3(3)
C16 C17 C20 F3A 25.0(18)
C18 C17 C20 F3A -156.2(18)
C16 C17 C20 F3C -39(3)
C18 C17 C20 F3C 140(3)
C16 C17 C20 F1B -126.6(9)
C18 C17 C20 F1B 52.1(9)
C16 C17 C20 F1C -171(2)
C18 C17 C20 F1C 7(3)
C16 C17 C20 F2B 110.0(10)
C18 C17 C20 F2B -71.3(10)
C16 C17 C20 F2C 87(2)
C18 C17 C20 F2C -94(2)
C16 C17 C20 F3B -7.0(6)
C18 C17 C20 F3B 171.7(5)
C16 C17 C20 F1A -103.0(13)
C18 C17 C20 F1A 75.7(13)
C16 C17 C20 F2A 149.4(17)
C18 C17 C20 F2A -31.9(17)
C26 C21 C22 C23 -2.2(3)
B1 C21 C22 C23 -176.00(17)
C21 C22 C23 C24 1.5(3)
C21 C22 C23 C27 179.67(19)
C22 C23 C24 C25 0.3(3)
C27 C23 C24 C25 -177.9(2)
C23 C24 C25 C26 -1.2(3)
C23 C24 C25 C28 179.6(2)
C24 C25 C26 C21 0.4(3)
C28 C25 C26 C21 179.5(2)
C22 C21 C26 C25 1.3(3)
B1 C21 C26 C25 175.19(19)
C24 C23 C27 F12 -124.2(2)
C22 C23 C27 F12 57.6(3)
C24 C23 C27 F10 117.8(2)
C22 C23 C27 F10 -60.4(3)
C24 C23 C27 F11 -1.7(3)
C22 C23 C27 F11 -179.93(19)
C24 C25 C28 F9 101.4(3)
C26 C25 C28 F9 -77.8(3)
C24 C25 C28 F7 -138.9(3)
C26 C25 C28 F7 41.9(4)
C24 C25 C28 F8 -20.0(4)
C26 C25 C28 F8 160.8(3)
C34 C29 C30 C31 -0.3(3)
B1 C29 C30 C31 173.93(17)
C29 C30 C31 C32 1.9(3)
C29 C30 C31 C35 -179.84(19)
C30 C31 C32 C33 -1.6(3)
C35 C31 C32 C33 -179.79(19)
C31 C32 C33 C34 -0.3(3)
C31 C32 C33 C36 179.45(19)
C30 C29 C34 C33 -1.6(3)
B1 C29 C34 C33 -175.44(17)
C32 C33 C34 C29 1.9(3)
C36 C33 C34 C29 -177.80(18)
C32 C31 C35 F16 106.9(3)
C30 C31 C35 F16 -71.4(3)
C32 C31 C35 F18 -133.6(2)
C30 C31 C35 F18 48.1(3)
C32 C31 C35 F17 -13.2(3)
C30 C31 C35 F17 168.48(19)
C32 C33 C36 F13 -7.6(3)
C34 C33 C36 F13 172.13(19)
C32 C33 C36 F15 113.0(2)
C34 C33 C36 F15 -67.3(2)
C32 C33 C36 F14 -128.6(2)
C34 C33 C36 F14 51.1(3)
C42 C37 C38 C39 1.6(3)
B1 C37 C38 C39 178.41(18)
C37 C38 C39 C40 -0.8(3)
C37 C38 C39 C43 -179.97(19)
C38 C39 C40 C41 -0.4(3)
C43 C39 C40 C41 178.8(2)
C39 C40 C41 C42 0.7(3)
C39 C40 C41 C44 -179.1(2)
C40 C41 C42 C37 0.2(3)
C44 C41 C42 C37 -180.0(2)
C38 C37 C42 C41 -1.3(3)
B1 C37 C42 C41 -178.05(18)
C40 C39 C43 F20 34.0(3)
C38 C39 C43 F20 -146.8(2)
C40 C39 C43 F19 156.1(2)
C38 C39 C43 F19 -24.7(3)
C40 C39 C43 F21 -84.1(3)
C38 C39 C43 F21 95.1(2)
C40 C41 C44 F22B -159.9(10)
C42 C41 C44 F22B 20.3(10)
C40 C41 C44 F24B -31.9(9)
C42 C41 C44 F24B 148.3(9)
C40 C41 C44 F23A 104.9(5)
C42 C41 C44 F23A -74.9(5)
C40 C41 C44 F22A -133.7(4)
C42 C41 C44 F22A 46.5(4)
C40 C41 C44 F24A -16.4(5)
C42 C41 C44 F24A 163.8(4)
C40 C41 C44 F23B 84.3(11)
C42 C41 C44 F23B -95.5(11)
C38 C37 B1 C21 -86.6(2)
C42 C37 B1 C21 90.0(2)
C38 C37 B1 C13 150.97(17)
C42 C37 B1 C13 -32.5(2)
C38 C37 B1 C29 37.1(2)
C42 C37 B1 C29 -146.34(18)
C22 C21 B1 C37 92.8(2)
C26 C21 B1 C37 -80.7(2)
C22 C21 B1 C13 -146.02(17)
C26 C21 B1 C13 40.5(2)
C22 C21 B1 C29 -28.1(2)
C26 C21 B1 C29 158.51(17)
C18 C13 B1 C37 145.85(18)
C14 C13 B1 C37 -42.4(2)
C18 C13 B1 C21 28.3(3)
C14 C13 B1 C21 -159.99(18)
C18 C13 B1 C29 -96.0(2)
C14 C13 B1 C29 75.7(2)
C34 C29 B1 C37 -148.93(17)
C30 C29 B1 C37 37.5(2)
C34 C29 B1 C21 -31.1(2)
C30 C29 B1 C21 155.36(16)
C34 C29 B1 C13 92.3(2)
C30 C29 B1 C13 -81.26(19)
